data_7134012
loop_
_publ_author_name
'Wang, Wei'
'Zhang, Jing-Meng'
'Jin, Ming-Liang'
'Jing, Chang-Qing'
'Zhang, Wen'

_publ_section_title
;
 A 9R-Like 2D Hybrid Metal Halide with Remarkably Low Melting Temperature
;
_journal_name_full 'Chemical Communications'
_journal_paper_doi 10.1039/D4CC05616G
_journal_year 2024
_chemical_formula_moiety 'Br10 Pb3, 4(C3 H10 N O)'
_chemical_formula_sum 'C12 H40 Br10 N4 O4 Pb3'
_chemical_formula_weight 1725.15
_space_group_crystal_system monoclinic
_space_group_IT_number 15
_space_group_name_Hall '-C 2yc'
_space_group_name_H-M_alt 'C 1 2/c 1'
_atom_sites_solution_hydrogens geom
_atom_sites_solution_primary direct
_audit_creation_date 2023-12-25
_audit_creation_method
;
Olex2 1.5
(compiled 2023.08.24 svn.re1ec1418 for OlexSys, GUI svn.r6817)
;
_audit_update_record
;
2024-10-18 deposited with the CCDC.	2024-11-25 downloaded from the CCDC.
;
_cell_angle_alpha 90
_cell_angle_beta 111.785(5)
_cell_angle_gamma 90
_cell_formula_units_Z 4
_cell_length_a 23.6054(10)
_cell_length_b 8.6447(3)
_cell_length_c 20.0369(9)
_cell_measurement_reflns_used 9284
_cell_measurement_temperature 293(2)
_cell_measurement_theta_max 30.6260
_cell_measurement_theta_min 2.1910
_cell_volume 3796.8(3)
_computing_cell_refinement 'CrysAlisPro 1.171.42.84a (Rigaku OD, 2023)'
_computing_data_collection 'CrysAlisPro 1.171.42.84a (Rigaku OD, 2023)'
_computing_data_reduction 'CrysAlisPro 1.171.42.84a (Rigaku OD, 2023)'
_computing_molecular_graphics 'Olex2 1.5 (Dolomanov et al., 2009)'
_computing_publication_material 'Olex2 1.5 (Dolomanov et al., 2009)'
_computing_structure_refinement 'SHELXL 2018/3 (Sheldrick, 2015)'
_computing_structure_solution 'SHELXS  (Sheldrick, 2008)'
_diffrn_ambient_temperature 293(2)
_diffrn_detector 'Hybrid Pixel Array Detector'
_diffrn_detector_area_resol_mean 10.0000
_diffrn_detector_type HyPix
_diffrn_measured_fraction_theta_full 1.000
_diffrn_measured_fraction_theta_max 1.000
_diffrn_measurement_details
;
List of Runs (angles in degrees, time in seconds):

  # Type    Start    End  Width  t~exp~   \w     \q     \k     \f   Frames
#--------------------------------------------------------------------------
  1  \w    -13.00  36.00   0.50    1.60    --    4.83 -99.00   0.00   98
  2  \w    -35.00   7.00   0.50    1.60    --    4.83 -77.00 150.00   84
  3  \w     -8.00  69.00   0.50    1.60    --    4.83  38.00 120.00  154
  4  \w     10.00  77.00   0.50    1.60    --    4.83  57.00 -30.00  134
  5  \w    -15.00  78.00   0.50    1.60    --    4.83  77.00-150.00  186
  6  \w     -8.00  35.00   0.50    1.60    --   -5.61  38.00-180.00   86
;
_diffrn_measurement_device 'four-circle diffractometer'
_diffrn_measurement_device_type 'XtaLAB Synergy R, DW system, HyPix'
_diffrn_measurement_method '\w scans'
_diffrn_orient_matrix_type 'CrysAlisPro convention (1999,Acta A55,543-557)'
_diffrn_orient_matrix_UB_11 -0.0245537000
_diffrn_orient_matrix_UB_12 -0.0445655000
_diffrn_orient_matrix_UB_13 0.0019776000
_diffrn_orient_matrix_UB_21 0.0125899000
_diffrn_orient_matrix_UB_22 -0.0673752000
_diffrn_orient_matrix_UB_23 -0.0093053000
_diffrn_orient_matrix_UB_31 0.0168826000
_diffrn_orient_matrix_UB_32 -0.0145993000
_diffrn_orient_matrix_UB_33 0.0369073000
_diffrn_radiation_monochromator mirror
_diffrn_radiation_probe x-ray
_diffrn_radiation_type 'Mo K\a'
_diffrn_radiation_wavelength 0.71073
_diffrn_reflns_av_R_equivalents 0.0814
_diffrn_reflns_av_unetI/netI 0.0447
_diffrn_reflns_Laue_measured_fraction_full 1.000
_diffrn_reflns_Laue_measured_fraction_max 1.000
_diffrn_reflns_limit_h_max 28
_diffrn_reflns_limit_h_min -28
_diffrn_reflns_limit_k_max 10
_diffrn_reflns_limit_k_min -10
_diffrn_reflns_limit_l_max 23
_diffrn_reflns_limit_l_min -23
_diffrn_reflns_number 18759
_diffrn_reflns_point_group_measured_fraction_full 1.000
_diffrn_reflns_point_group_measured_fraction_max 1.000
_diffrn_reflns_theta_full 24.997
_diffrn_reflns_theta_max 24.997
_diffrn_reflns_theta_min 2.189
_diffrn_source 'Rotating-anode X-ray tube'
_diffrn_source_type 'Rigaku (Mo) X-ray Source'
_diffrn_standards_number 0
_exptl_absorpt_coefficient_mu 23.817
_exptl_absorpt_correction_T_max 1.00000
_exptl_absorpt_correction_T_min 0.12273
_exptl_absorpt_correction_type multi-scan
_exptl_absorpt_process_details
;
CrysAlisPro 1.171.42.84a (Rigaku Oxford Diffraction, 2023)
Empirical absorption correction using spherical harmonics,
implemented in SCALE3 ABSPACK scaling algorithm.
;
_exptl_crystal_colour colourless
_exptl_crystal_colour_primary colourless
_exptl_crystal_density_diffrn 3.018
_exptl_crystal_description block
_exptl_crystal_F_000 3072
_refine_diff_density_max 1.893
_refine_diff_density_min -1.631
_refine_diff_density_rms 0.225
_refine_ls_extinction_coef 0.00034(3)
_refine_ls_extinction_expression Fc^*^=kFc[1+0.001xFc^2^\l^3^/sin(2\q)]^-1/4^
_refine_ls_extinction_method 'SHELXL-2018/3 (Sheldrick 2018)'
_refine_ls_goodness_of_fit_ref 1.080
_refine_ls_hydrogen_treatment constr
_refine_ls_matrix_type full
_refine_ls_number_parameters 155
_refine_ls_number_reflns 3338
_refine_ls_number_restraints 1
_refine_ls_restrained_S_all 1.079
_refine_ls_R_factor_all 0.0495
_refine_ls_R_factor_gt 0.0403
_refine_ls_shift/su_max 0.000
_refine_ls_shift/su_mean 0.000
_refine_ls_structure_factor_coef Fsqd
_refine_ls_weighting_details 'w=1/[\s^2^(Fo^2^)+(0.0673P)^2^] where P=(Fo^2^+2Fc^2^)/3'
_refine_ls_weighting_scheme calc
_refine_ls_wR_factor_gt 0.1072
_refine_ls_wR_factor_ref 0.1112
_reflns_Friedel_coverage 0.000
_reflns_number_gt 2811
_reflns_number_total 3338
_reflns_threshold_expression 'I > 2\s(I)'
_cod_data_source_file d4cc05616g2.cif
_cod_data_source_block (MHEA)4Pb3Br10
_cod_database_code 7134012
_shelx_shelxl_version_number 2018/3
_shelx_space_group_comment
;
The symmetry employed for this shelxl refinement is uniquely defined
by the following loop, which should always be used as a source of
symmetry information in preference to the above space-group names.
They are only intended as comments.
;
_olex2_refinement_description
;
1. Restrained distances
 H1-H2C
 2.2 with sigma of 0.02
2.a Secondary CH2 refined with riding coordinates:
 N1(H1A,H1B), C2(H2A,H2B), C3(H3A,H3B), N2(H2C,H2D), C5(H5A,H5B), C6(H6A,H6B)
2.b Idealised Me refined as rotating group:
 C1(H1C,H1D,H1E), C4(H4A,H4B,H4C)
2.c Idealised tetrahedral OH refined as rotating group:
 O1(H1), O2(H2)
;
_olex2_submission_special_instructions 'No special instructions were received'
_oxdiff_exptl_absorpt_empirical_details
;
Empirical correction (ABSPACK) includes:
- Absorption correction using spherical harmonics
- Frame scaling
;
_oxdiff_exptl_absorpt_empirical_full_max 3.214
_oxdiff_exptl_absorpt_empirical_full_min 0.318

loop_
_space_group_symop_operation_xyz
'x, y, z'
'-x, y, -z+1/2'
'x+1/2, y+1/2, z'
'-x+1/2, y+1/2, -z+1/2'
'-x, -y, -z'
'x, -y, z-1/2'
'-x+1/2, -y+1/2, -z'
'x+1/2, -y+1/2, z-1/2'

loop_
_atom_site_label
_atom_site_type_symbol
_atom_site_fract_x
_atom_site_fract_y
_atom_site_fract_z
_atom_site_U_iso_or_equiv
_atom_site_adp_type
_atom_site_occupancy
_atom_site_site_symmetry_order
_atom_site_calc_flag
_atom_site_refinement_flags_posn
_atom_site_refinement_flags_adp
_atom_site_refinement_flags_occupancy
_atom_site_disorder_assembly
_atom_site_disorder_group
Pb1 Pb -0.17865(2) 0.89630(4) 0.20902(2) 0.03645(17) Uani 1 1 d . . . . .
Pb2 Pb 0.000000 0.87986(6) 0.250000 0.04232(19) Uani 1 2 d S T P . .
Br1 Br -0.05835(6) 0.85219(16) 0.36109(6) 0.0666(4) Uani 1 1 d . . . . .
Br2 Br -0.09754(5) 1.12730(11) 0.18430(6) 0.0509(3) Uani 1 1 d . . . . .
Br3 Br -0.09988(6) 0.66220(13) 0.16480(6) 0.0582(3) Uani 1 1 d . . . . .
Br4 Br -0.26629(5) 0.92188(13) 0.06676(5) 0.0549(3) Uani 1 1 d . . . . .
Br5 Br -0.23939(5) 1.13758(12) 0.26477(6) 0.0520(3) Uani 1 1 d . . . . .
O1 O -0.1014(5) 1.1404(12) 0.4417(5) 0.094(3) Uani 1 1 d . . . . .
H1 H -0.134069 1.167827 0.411308 0.141 Uiso 1 1 calc DR U . . .
N1 N -0.2186(4) 1.0064(9) 0.4310(4) 0.050(2) Uani 1 1 d . . . . .
H1A H -0.215142 1.061924 0.395346 0.060 Uiso 1 1 calc R U . . .
H1B H -0.231233 1.069505 0.457758 0.060 Uiso 1 1 calc R U . . .
C1 C -0.2651(5) 0.8856(12) 0.4003(6) 0.059(3) Uani 1 1 d . . . . .
H1C H -0.302368 0.932611 0.369207 0.089 Uiso 1 1 calc R U . . .
H1D H -0.272095 0.831717 0.438386 0.089 Uiso 1 1 calc R U . . .
H1E H -0.250969 0.813954 0.373269 0.089 Uiso 1 1 calc R U . . .
C2 C -0.1581(5) 0.9456(13) 0.4755(6) 0.059(3) Uani 1 1 d . . . . .
H2A H -0.145607 0.869680 0.448029 0.070 Uiso 1 1 calc R U . . .
H2B H -0.160668 0.893985 0.517269 0.070 Uiso 1 1 calc R U . . .
C3 C -0.1117(7) 1.0702(17) 0.4994(7) 0.081(4) Uani 1 1 d . . . . .
H3A H -0.125157 1.148103 0.525071 0.098 Uiso 1 1 calc R U . . .
H3B H -0.073679 1.027185 0.532371 0.098 Uiso 1 1 calc R U . . .
O2 O 0.0536(5) 1.5173(13) 0.4682(5) 0.095(3) Uani 1 1 d . . . . .
H2 H 0.070685 1.568629 0.446701 0.143 Uiso 1 1 calc R U . . .
N2 N -0.0646(5) 1.4235(14) 0.3869(5) 0.084(3) Uani 1 1 d . . . . .
H2C H -0.072238 1.362233 0.418273 0.100 Uiso 1 1 calc DR U . . .
H2D H -0.054297 1.515790 0.407472 0.100 Uiso 1 1 calc R U . . .
C4 C -0.1188(6) 1.4403(17) 0.3266(8) 0.088(4) Uani 1 1 d . . . . .
H4A H -0.126029 1.348198 0.297850 0.132 Uiso 1 1 calc R U . . .
H4B H -0.115151 1.527196 0.298640 0.132 Uiso 1 1 calc R U . . .
H4C H -0.152226 1.456922 0.342071 0.132 Uiso 1 1 calc R U . . .
C5 C -0.0114(7) 1.3596(16) 0.3736(8) 0.079(4) Uani 1 1 d . . . . .
H5A H -0.019305 1.252890 0.357951 0.095 Uiso 1 1 calc R U . . .
H5B H -0.004809 1.418261 0.335812 0.095 Uiso 1 1 calc R U . . .
C6 C 0.0425(7) 1.3681(17) 0.4391(8) 0.084(4) Uani 1 1 d . . . . .
H6A H 0.037521 1.298187 0.474410 0.101 Uiso 1 1 calc R U . . .
H6B H 0.077599 1.333768 0.428991 0.101 Uiso 1 1 calc R U . . .

loop_
_atom_site_aniso_label
_atom_site_aniso_U_11
_atom_site_aniso_U_22
_atom_site_aniso_U_33
_atom_site_aniso_U_23
_atom_site_aniso_U_13
_atom_site_aniso_U_12
Pb1 0.0359(3) 0.0388(2) 0.0405(2) -0.00247(14) 0.02100(17) -0.00145(14)
Pb2 0.0352(3) 0.0492(3) 0.0474(3) 0.000 0.0209(2) 0.000
Br1 0.0650(8) 0.0921(9) 0.0494(6) -0.0042(6) 0.0288(6) 0.0097(6)
Br2 0.0496(7) 0.0463(6) 0.0609(6) 0.0049(4) 0.0255(5) -0.0056(4)
Br3 0.0681(8) 0.0510(6) 0.0700(7) -0.0150(5) 0.0424(6) -0.0096(5)
Br4 0.0586(7) 0.0675(7) 0.0410(5) -0.0002(5) 0.0213(5) -0.0117(5)
Br5 0.0661(8) 0.0475(6) 0.0533(6) -0.0004(4) 0.0347(5) 0.0069(5)
O1 0.085(8) 0.112(8) 0.078(6) 0.021(5) 0.022(6) -0.018(6)
N1 0.054(5) 0.051(5) 0.045(4) -0.001(4) 0.020(4) 0.004(4)
C1 0.053(7) 0.062(7) 0.059(7) 0.000(5) 0.016(6) 0.004(5)
C2 0.057(7) 0.056(7) 0.066(7) 0.012(5) 0.026(6) 0.009(6)
C3 0.083(10) 0.108(11) 0.055(7) 0.000(7) 0.027(7) -0.012(8)
O2 0.105(8) 0.120(9) 0.077(6) -0.019(6) 0.053(6) -0.024(7)
N2 0.067(8) 0.126(10) 0.057(6) -0.014(6) 0.021(6) 0.006(6)
C4 0.050(8) 0.090(10) 0.108(11) 0.023(8) 0.012(8) -0.005(7)
C5 0.080(10) 0.084(9) 0.077(9) -0.002(7) 0.033(8) 0.005(8)
C6 0.077(11) 0.090(10) 0.093(10) -0.017(8) 0.041(9) 0.013(8)

loop_
_atom_type_symbol
_atom_type_description
_atom_type_scat_dispersion_real
_atom_type_scat_dispersion_imag
_atom_type_scat_source
C C 0.0033 0.0016 'International Tables Vol C Tables 4.2.6.8 and 6.1.1.4'
H H 0.0000 0.0000 'International Tables Vol C Tables 4.2.6.8 and 6.1.1.4'
Br Br -0.2901 2.4595 'International Tables Vol C Tables 4.2.6.8 and 6.1.1.4'
N N 0.0061 0.0033 'International Tables Vol C Tables 4.2.6.8 and 6.1.1.4'
O O 0.0106 0.0060 'International Tables Vol C Tables 4.2.6.8 and 6.1.1.4'
Pb Pb -3.3944 10.1111 'International Tables Vol C Tables 4.2.6.8 and 6.1.1.4'

loop_
_geom_angle_atom_site_label_1
_geom_angle_atom_site_label_2
_geom_angle_atom_site_label_3
_geom_angle
_geom_angle_site_symmetry_1
_geom_angle_site_symmetry_3
_geom_angle_publ_flag
Br2 Pb1 Br3 84.12(3) . . ?
Br2 Pb1 Br5 177.21(3) . 4_445 ?
Br2 Pb1 Br5 91.25(3) . . ?
Br3 Pb1 Br5 93.17(3) . 4_445 ?
Br4 Pb1 Br2 93.18(3) . . ?
Br4 Pb1 Br3 93.14(3) . . ?
Br4 Pb1 Br5 87.63(3) . 4_445 ?
Br4 Pb1 Br5 92.82(3) . . ?
Br5 Pb1 Br3 172.64(3) . . ?
Br5 Pb1 Br5 91.375(10) . 4_445 ?
Br1 Pb2 Br1 170.94(6) . 2 ?
Br1 Pb2 Br2 84.06(3) 2 2 ?
Br1 Pb2 Br2 102.35(3) . 2 ?
Br1 Pb2 Br2 102.34(3) 2 . ?
Br1 Pb2 Br2 84.07(3) . . ?
Br2 Pb2 Br2 91.28(4) . 2 ?
Br3 Pb2 Br1 83.87(3) . . ?
Br3 Pb2 Br1 83.86(3) 2 2 ?
Br3 Pb2 Br1 90.46(3) . 2 ?
Br3 Pb2 Br1 90.46(3) 2 . ?
Br3 Pb2 Br2 83.50(3) . . ?
Br3 Pb2 Br2 171.48(3) 2 . ?
Br3 Pb2 Br2 83.50(3) 2 2 ?
Br3 Pb2 Br2 171.48(3) . 2 ?
Br3 Pb2 Br3 102.45(5) . 2 ?
Pb1 Br2 Pb2 83.43(3) . . ?
Pb2 Br3 Pb1 81.71(3) . . ?
Pb1 Br5 Pb1 168.39(4) . 4_455 ?
C3 O1 H1 109.5 . . ?
H1A N1 H1B 107.7 . . ?
C1 N1 H1A 108.8 . . ?
C1 N1 H1B 108.8 . . ?
C2 N1 H1A 108.8 . . ?
C2 N1 H1B 108.8 . . ?
C2 N1 C1 113.9(9) . . ?
N1 C1 H1C 109.5 . . ?
N1 C1 H1D 109.5 . . ?
N1 C1 H1E 109.5 . . ?
H1C C1 H1D 109.5 . . ?
H1C C1 H1E 109.5 . . ?
H1D C1 H1E 109.5 . . ?
N1 C2 H2A 109.3 . . ?
N1 C2 H2B 109.3 . . ?
N1 C2 C3 111.7(10) . . ?
H2A C2 H2B 107.9 . . ?
C3 C2 H2A 109.3 . . ?
C3 C2 H2B 109.3 . . ?
O1 C3 C2 112.4(11) . . ?
O1 C3 H3A 109.1 . . ?
O1 C3 H3B 109.1 . . ?
C2 C3 H3A 109.1 . . ?
C2 C3 H3B 109.1 . . ?
H3A C3 H3B 107.9 . . ?
C6 O2 H2 109.5 . . ?
H2C N2 H2D 107.3 . . ?
C4 N2 H2C 108.2 . . ?
C4 N2 H2D 108.2 . . ?
C4 N2 C5 116.4(11) . . ?
C5 N2 H2C 108.2 . . ?
C5 N2 H2D 108.2 . . ?
N2 C4 H4A 109.5 . . ?
N2 C4 H4B 109.5 . . ?
N2 C4 H4C 109.5 . . ?
H4A C4 H4B 109.5 . . ?
H4A C4 H4C 109.5 . . ?
H4B C4 H4C 109.5 . . ?
N2 C5 H5A 109.8 . . ?
N2 C5 H5B 109.8 . . ?
H5A C5 H5B 108.2 . . ?
C6 C5 N2 109.6(11) . . ?
C6 C5 H5A 109.8 . . ?
C6 C5 H5B 109.8 . . ?
O2 C6 C5 112.9(12) . . ?
O2 C6 H6A 109.0 . . ?
O2 C6 H6B 109.0 . . ?
C5 C6 H6A 109.0 . . ?
C5 C6 H6B 109.0 . . ?
H6A C6 H6B 107.8 . . ?

loop_
_geom_bond_atom_site_label_1
_geom_bond_atom_site_label_2
_geom_bond_distance
_geom_bond_site_symmetry_2
_geom_bond_publ_flag
Pb1 Br2 2.9331(10) . ?
Pb1 Br3 3.0920(11) . ?
Pb1 Br4 2.8419(11) . ?
Pb1 Br5 2.9737(10) . ?
Pb1 Br5 3.1265(10) 4_445 ?
Pb2 Br1 3.0307(11) . ?
Pb2 Br1 3.0307(11) 2 ?
Pb2 Br2 3.0595(12) . ?
Pb2 Br2 3.0595(12) 2 ?
Pb2 Br3 3.0044(12) 2 ?
Pb2 Br3 3.0044(12) . ?
O1 H1 0.8200 . ?
O1 C3 1.405(14) . ?
N1 H1A 0.8900 . ?
N1 H1B 0.8900 . ?
N1 C1 1.473(13) . ?
N1 C2 1.470(13) . ?
C1 H1C 0.9600 . ?
C1 H1D 0.9600 . ?
C1 H1E 0.9600 . ?
C2 H2A 0.9700 . ?
C2 H2B 0.9700 . ?
C2 C3 1.484(17) . ?
C3 H3A 0.9700 . ?
C3 H3B 0.9700 . ?
O2 H2 0.8200 . ?
O2 C6 1.400(15) . ?
N2 H2C 0.8900 . ?
N2 H2D 0.8900 . ?
N2 C4 1.403(15) . ?
N2 C5 1.484(16) . ?
C4 H4A 0.9600 . ?
C4 H4B 0.9600 . ?
C4 H4C 0.9600 . ?
C5 H5A 0.9700 . ?
C5 H5B 0.9700 . ?
C5 C6 1.452(18) . ?
C6 H6A 0.9700 . ?
C6 H6B 0.9700 . ?

loop_
_geom_torsion_atom_site_label_1
_geom_torsion_atom_site_label_2
_geom_torsion_atom_site_label_3
_geom_torsion_atom_site_label_4
_geom_torsion
_geom_torsion_site_symmetry_1
_geom_torsion_site_symmetry_2
_geom_torsion_site_symmetry_3
_geom_torsion_site_symmetry_4
_geom_torsion_publ_flag
N1 C2 C3 O1 -64.6(15) . . . . ?
C1 N1 C2 C3 174.6(9) . . . . ?
N2 C5 C6 O2 -54.3(16) . . . . ?
C4 N2 C5 C6 172.8(12) . . . . ?
